data_7017588
loop_
_publ_author_name
'Anjaneyulu, O.'
'Maddileti, D.'
'Kumara Swamy, K. C.'

_publ_section_title
;
 Structural motifs in phenylbismuth heterocyclic carboxylates--secondary
 interactions leading to oligomers.
;
_journal_issue 3
_journal_name_full 'Dalton transactions (Cambridge, England : 2003)'
_journal_page_first 1004
_journal_page_last 1012
_journal_paper_doi 10.1039/c1dt11207d
_journal_volume 41
_journal_year 2012
_chemical_formula_sum 'C26 H19 Bi N2 O5'
_chemical_formula_weight 648.41
_chemical_name_systematic
;
?
;
_space_group_IT_number 14
_symmetry_cell_setting monoclinic
_symmetry_space_group_name_Hall '-P 2yn'
_symmetry_space_group_name_H-M 'P 1 21/n 1'
_atom_sites_solution_hydrogens geom
_atom_sites_solution_primary direct
_atom_sites_solution_secondary difmap
_audit_creation_method SHELXL-97
_cell_angle_alpha 90.00
_cell_angle_beta 101.00(3)
_cell_angle_gamma 90.00
_cell_formula_units_Z 4
_cell_length_a 10.120(2)
_cell_length_b 13.740(3)
_cell_length_c 16.630(3)
_cell_measurement_temperature 293(2)
_cell_volume 2269.9(8)
_computing_cell_refinement 'Bruker SMART'
_computing_data_collection 'Bruker SMART'
_computing_data_reduction 'Bruker SAINT'
_computing_molecular_graphics 'Bruker SHELXTL'
_computing_publication_material 'Bruker SHELXTL'
_computing_structure_refinement 'SHELXL-97 (Sheldrick, 1997)'
_computing_structure_solution 'SHELXS-97 (Sheldrick, 1990)'
_diffrn_ambient_temperature 293(2)
_diffrn_measured_fraction_theta_full 0.999
_diffrn_measured_fraction_theta_max 0.999
_diffrn_measurement_device_type 'CCD area detector'
_diffrn_measurement_method 'phi and omega scans'
_diffrn_radiation_monochromator graphite
_diffrn_radiation_source 'fine-focus sealed tube'
_diffrn_radiation_type MoK\a
_diffrn_radiation_wavelength 0.71073
_diffrn_reflns_av_R_equivalents 0.0437
_diffrn_reflns_av_sigmaI/netI 0.0581
_diffrn_reflns_limit_h_max 8
_diffrn_reflns_limit_h_min -12
_diffrn_reflns_limit_k_max 16
_diffrn_reflns_limit_k_min -10
_diffrn_reflns_limit_l_max 15
_diffrn_reflns_limit_l_min -19
_diffrn_reflns_number 8805
_diffrn_reflns_theta_full 24.99
_diffrn_reflns_theta_max 24.99
_diffrn_reflns_theta_min 2.60
_diffrn_standards_decay_% none
_exptl_absorpt_coefficient_mu 7.809
_exptl_absorpt_correction_T_max 0.5090
_exptl_absorpt_correction_T_min 0.3042
_exptl_absorpt_correction_type empirical
_exptl_absorpt_process_details 'SADABS, Sheldrick 1996'
_exptl_crystal_colour colorless
_exptl_crystal_density_diffrn 1.897
_exptl_crystal_density_method 'not measured'
_exptl_crystal_description needles
_exptl_crystal_F_000 1248
_exptl_crystal_size_max 0.20
_exptl_crystal_size_mid 0.10
_exptl_crystal_size_min 0.10
_refine_diff_density_max 1.489
_refine_diff_density_min -0.806
_refine_diff_density_rms 0.135
_refine_ls_extinction_method none
_refine_ls_goodness_of_fit_ref 0.988
_refine_ls_hydrogen_treatment mixed
_refine_ls_matrix_type full
_refine_ls_number_parameters 313
_refine_ls_number_reflns 3986
_refine_ls_number_restraints 3
_refine_ls_restrained_S_all 0.987
_refine_ls_R_factor_all 0.0531
_refine_ls_R_factor_gt 0.0359
_refine_ls_shift/su_max 0.000
_refine_ls_shift/su_mean 0.000
_refine_ls_structure_factor_coef Fsqd
_refine_ls_weighting_details 'calc w=1/[\s^2^(Fo^2^)+(0.0275P)^2^+0.0000P] where P=(Fo^2^+2Fc^2^)/3'
_refine_ls_weighting_scheme calc
_refine_ls_wR_factor_gt 0.0673
_refine_ls_wR_factor_ref 0.0739
_reflns_number_gt 3130
_reflns_number_total 3986
_reflns_threshold_expression >2sigma(I)
_cod_data_source_file c1dt11207d.txt
_cod_data_source_block compound9
_cod_depositor_comments
;
The following automatic conversions were performed:

'_symmetry_cell_setting' value 'Monoclinic' changed to 'monoclinic'
according to /home/saulius/struct/CIF-dictionaries/cif_core.dic
dictionary named 'cif_core.dic' version 2.4.1 from 2010-06-29.

Automatic conversion script
Id: cif_fix_values 1715 2011-07-08 13:25:40Z adriana 
;
_cod_original_sg_symbol_H-M P2(1)/n
_cod_database_code 7017588

loop_
_symmetry_equiv_pos_as_xyz
'x, y, z'
'-x+1/2, y+1/2, -z+1/2'
'-x, -y, -z'
'x-1/2, -y-1/2, z-1/2'

loop_
_atom_site_label
_atom_site_type_symbol
_atom_site_fract_x
_atom_site_fract_y
_atom_site_fract_z
_atom_site_U_iso_or_equiv
_atom_site_adp_type
_atom_site_occupancy
_atom_site_symmetry_multiplicity
_atom_site_calc_flag
_atom_site_refinement_flags
C15 C 0.7398(7) 0.6233(5) 1.2370(5) 0.053(2) Uani 1 1 d .
H15 H 0.7974 0.6248 1.2877 0.063 Uiso 1 1 calc R
Bi Bi 0.19031(2) 0.600347(17) 1.015227(14) 0.03469(10) Uani 1 1 d .
O1 O 0.1056(4) 0.6094(3) 1.1282(3) 0.0438(12) Uani 1 1 d .
N1 N 0.3762(5) 0.6173(4) 1.1468(3) 0.0328(12) Uani 1 1 d .
C6 C 0.3140(7) 0.8063(5) 0.9824(4) 0.0463(18) Uani 1 1 d .
H6 H 0.3744 0.7681 0.9606 0.056 Uiso 1 1 calc R
O3 O -0.0331(4) 0.6122(3) 0.9738(3) 0.0469(12) Uani 1 1 d .
C21 C 0.2011(9) 0.6251(4) 0.7982(4) 0.046(2) Uani 1 1 d .
N2 N 0.1217(6) 0.6224(3) 0.8563(3) 0.0408(15) Uani 1 1 d .
C8 C 0.4024(7) 0.6222(5) 1.2927(4) 0.0450(18) Uani 1 1 d .
H8 H 0.3616 0.6237 1.3382 0.054 Uiso 1 1 calc R
O4 O -0.2177(5) 0.6216(4) 0.8802(3) 0.0717(17) Uani 1 1 d .
C11 C 0.5145(7) 0.6191(4) 1.1551(4) 0.0360(16) Uani 1 1 d .
C12 C 0.5694(7) 0.6198(5) 1.0851(4) 0.0448(18) Uani 1 1 d .
H12 H 0.5130 0.6187 1.0339 0.054 Uiso 1 1 calc R
C7 C 0.3247(6) 0.6188(4) 1.2141(4) 0.0363(16) Uani 1 1 d .
C9 C 0.5383(7) 0.6233(5) 1.3020(4) 0.0460(19) Uani 1 1 d .
H9 H 0.5914 0.6254 1.3542 0.055 Uiso 1 1 calc R
C10 C 0.5988(7) 0.6215(4) 1.2330(4) 0.0413(18) Uani 1 1 d .
C17 C -0.0115(8) 0.6232(4) 0.8331(4) 0.0446(19) Uani 1 1 d .
C13 C 0.7063(8) 0.6221(5) 1.0903(5) 0.054(2) Uani 1 1 d .
H13 H 0.7428 0.6231 1.0431 0.065 Uiso 1 1 calc R
C1 C 0.2092(7) 0.7625(5) 1.0142(4) 0.0378(16) Uani 1 1 d .
C16 C 0.1721(7) 0.6176(5) 1.2017(4) 0.0373(16) Uani 1 1 d .
C22 C 0.3428(9) 0.6231(5) 0.8228(5) 0.055(2) Uani 1 1 d .
H22 H 0.3820 0.6195 0.8780 0.066 Uiso 1 1 calc R
C5 C 0.3266(8) 0.9076(5) 0.9837(5) 0.058(2) Uani 1 1 d .
H5 H 0.3945 0.9370 0.9618 0.069 Uiso 1 1 calc R
C3 C 0.1399(12) 0.9204(6) 1.0471(6) 0.082(3) Uani 1 1 d .
H3 H 0.0805 0.9591 1.0694 0.098 Uiso 1 1 calc R
C20 C 0.1439(11) 0.6287(5) 0.7146(4) 0.057(2) Uani 1 1 d .
C18 C -0.0741(10) 0.6269(5) 0.7499(5) 0.064(3) Uani 1 1 d .
H18 H -0.1675 0.6276 0.7350 0.077 Uiso 1 1 calc R
C14 C 0.7911(8) 0.6228(5) 1.1684(6) 0.058(2) Uani 1 1 d .
H14 H 0.8839 0.6229 1.1722 0.070 Uiso 1 1 calc R
C2 C 0.1231(9) 0.8202(6) 1.0461(5) 0.068(2) Uani 1 1 d .
H2 H 0.0531 0.7925 1.0671 0.081 Uiso 1 1 calc R
O2 O 0.1194(5) 0.6232(4) 1.2614(3) 0.0637(16) Uani 1 1 d .
C26 C -0.0950(8) 0.6200(5) 0.8983(5) 0.048(2) Uani 1 1 d .
O5 O 0.3702(9) 0.2019(6) 0.0768(5) 0.105(2) Uani 1 1 d D
H5A H 0.390(10) 0.253(6) 0.103(7) 0.126 Uiso 1 1 d D
H5B H 0.288(6) 0.191(8) 0.080(7) 0.126 Uiso 1 1 d D
C4 C 0.2396(11) 0.9631(6) 1.0169(5) 0.068(3) Uani 1 1 d .
H4 H 0.2490 1.0305 1.0188 0.081 Uiso 1 1 calc R
C23 C 0.4202(11) 0.6267(5) 0.7656(6) 0.073(3) Uani 1 1 d .
H23 H 0.5133 0.6272 0.7821 0.088 Uiso 1 1 calc R
C25 C 0.2297(16) 0.6313(6) 0.6575(6) 0.083(3) Uani 1 1 d .
H25 H 0.1931 0.6343 0.6018 0.099 Uiso 1 1 calc R
C19 C 0.0023(13) 0.6293(5) 0.6922(5) 0.077(3) Uani 1 1 d .
H19 H -0.0385 0.6315 0.6371 0.092 Uiso 1 1 calc R
C24 C 0.3654(16) 0.6296(6) 0.6827(7) 0.091(4) Uani 1 1 d .
H24 H 0.4215 0.6303 0.6444 0.109 Uiso 1 1 calc R

loop_
_atom_site_aniso_label
_atom_site_aniso_U_11
_atom_site_aniso_U_22
_atom_site_aniso_U_33
_atom_site_aniso_U_23
_atom_site_aniso_U_13
_atom_site_aniso_U_12
C15 0.034(4) 0.049(5) 0.069(6) 0.004(4) -0.007(4) 0.001(3)
Bi 0.03195(15) 0.04137(15) 0.02974(15) 0.00071(12) 0.00330(10) -0.00030(12)
O1 0.025(2) 0.074(3) 0.031(2) 0.001(2) 0.003(2) -0.001(2)
N1 0.026(3) 0.043(3) 0.029(3) 0.000(2) 0.007(2) 0.002(2)
C6 0.048(4) 0.049(4) 0.039(4) -0.001(3) 0.000(3) 0.014(4)
O3 0.031(3) 0.073(3) 0.035(3) -0.001(2) 0.003(2) 0.003(2)
C21 0.083(6) 0.027(3) 0.030(4) 0.000(3) 0.017(4) -0.008(4)
N2 0.056(4) 0.032(3) 0.029(3) 0.003(2) -0.007(3) -0.001(3)
C8 0.046(4) 0.056(4) 0.031(4) 0.002(3) 0.002(3) 0.001(4)
O4 0.038(3) 0.100(4) 0.068(4) 0.006(3) -0.012(3) 0.000(3)
C11 0.035(4) 0.036(4) 0.035(4) 0.004(3) 0.002(3) 0.001(3)
C12 0.041(4) 0.053(4) 0.042(4) 0.003(3) 0.012(3) 0.001(3)
C7 0.032(4) 0.042(4) 0.033(4) -0.001(3) 0.000(3) -0.004(3)
C9 0.049(5) 0.053(4) 0.029(4) 0.002(3) -0.010(3) -0.001(3)
C10 0.040(4) 0.033(4) 0.046(4) 0.002(3) -0.006(4) 0.001(3)
C17 0.054(5) 0.037(4) 0.035(4) 0.003(3) -0.009(4) -0.006(3)
C13 0.045(5) 0.052(4) 0.073(6) 0.006(4) 0.031(4) 0.006(4)
C1 0.033(4) 0.054(4) 0.027(3) -0.001(3) 0.005(3) 0.002(3)
C16 0.030(4) 0.051(4) 0.033(4) -0.003(3) 0.011(3) -0.001(3)
C22 0.072(6) 0.048(4) 0.051(5) -0.003(4) 0.029(5) -0.002(4)
C5 0.063(5) 0.052(5) 0.049(5) 0.013(4) -0.011(4) -0.009(4)
C3 0.110(8) 0.050(5) 0.099(7) -0.005(5) 0.053(7) 0.020(5)
C20 0.104(8) 0.042(4) 0.027(4) -0.003(3) 0.017(5) -0.012(4)
C18 0.080(6) 0.054(5) 0.044(5) 0.007(4) -0.025(5) -0.016(4)
C14 0.029(4) 0.048(4) 0.095(7) 0.009(4) 0.005(5) 0.002(3)
C2 0.075(6) 0.065(5) 0.074(6) -0.002(4) 0.041(5) 0.016(5)
O2 0.040(3) 0.118(5) 0.036(3) -0.011(3) 0.014(2) -0.006(3)
C26 0.041(4) 0.045(4) 0.049(5) 0.000(3) -0.014(4) -0.001(3)
O5 0.122(6) 0.122(6) 0.081(5) 0.009(4) 0.047(5) 0.003(6)
C4 0.096(7) 0.043(5) 0.058(5) 0.000(4) 0.000(5) 0.006(5)
C23 0.096(7) 0.045(5) 0.094(8) 0.002(5) 0.056(6) -0.003(5)
C25 0.167(12) 0.045(5) 0.046(5) 0.001(4) 0.045(7) 0.007(7)
C19 0.150(11) 0.044(4) 0.026(4) -0.002(3) -0.011(6) -0.015(5)
C24 0.165(12) 0.054(5) 0.080(8) 0.004(5) 0.089(9) 0.006(7)

loop_
_atom_type_symbol
_atom_type_description
_atom_type_scat_dispersion_real
_atom_type_scat_dispersion_imag
_atom_type_scat_source
C C 0.0033 0.0016 'International Tables Vol C Tables 4.2.6.8 and 6.1.1.4'
H H 0.0000 0.0000 'International Tables Vol C Tables 4.2.6.8 and 6.1.1.4'
N N 0.0061 0.0033 'International Tables Vol C Tables 4.2.6.8 and 6.1.1.4'
O O 0.0106 0.0060 'International Tables Vol C Tables 4.2.6.8 and 6.1.1.4'
Bi Bi -4.1077 10.2566 'International Tables Vol C Tables 4.2.6.8 and 6.1.1.4'

loop_
_geom_angle_atom_site_label_1
_geom_angle_atom_site_label_2
_geom_angle_atom_site_label_3
_geom_angle
C14 C15 C10 120.7(7)
C14 C15 H15 119.7
C10 C15 H15 119.7
O1 Bi C1 89.9(2)
O1 Bi O3 74.04(16)
C1 Bi O3 90.5(2)
O1 Bi N1 67.48(16)
C1 Bi N1 82.46(18)
O3 Bi N1 140.81(17)
O1 Bi N2 141.21(18)
C1 Bi N2 83.32(18)
O3 Bi N2 67.90(19)
N1 Bi N2 147.76(19)
C16 O1 Bi 126.6(4)
C7 N1 C11 118.2(5)
C7 N1 Bi 111.9(4)
C11 N1 Bi 129.8(4)
C5 C6 C1 119.6(7)
C5 C6 H6 120.2
C1 C6 H6 120.2
C26 O3 Bi 125.2(5)
N2 C21 C20 121.0(8)
N2 C21 C22 119.6(7)
C20 C21 C22 119.5(8)
C17 N2 C21 119.6(6)
C17 N2 Bi 110.6(5)
C21 N2 Bi 129.6(5)
C9 C8 C7 119.2(7)
C9 C8 H8 120.4
C7 C8 H8 120.4
N1 C11 C12 118.7(6)
N1 C11 C10 121.1(6)
C12 C11 C10 120.3(6)
C13 C12 C11 120.7(7)
C13 C12 H12 119.7
C11 C12 H12 119.7
N1 C7 C8 123.5(6)
N1 C7 C16 116.1(5)
C8 C7 C16 120.4(6)
C8 C9 C10 120.0(6)
C8 C9 H9 120.0
C10 C9 H9 120.0
C9 C10 C11 118.1(6)
C9 C10 C15 123.7(7)
C11 C10 C15 118.1(7)
N2 C17 C18 121.7(8)
N2 C17 C26 118.1(6)
C18 C17 C26 120.2(7)
C12 C13 C14 119.2(8)
C12 C13 H13 120.4
C14 C13 H13 120.4
C2 C1 C6 118.8(7)
C2 C1 Bi 121.1(6)
C6 C1 Bi 120.1(5)
O2 C16 O1 123.4(6)
O2 C16 C7 118.8(6)
O1 C16 C7 117.7(6)
C23 C22 C21 119.3(9)
C23 C22 H22 120.3
C21 C22 H22 120.3
C4 C5 C6 120.1(8)
C4 C5 H5 120.0
C6 C5 H5 120.0
C4 C3 C2 121.8(9)
C4 C3 H3 119.1
C2 C3 H3 119.1
C21 C20 C25 118.7(10)
C21 C20 C19 118.0(9)
C25 C20 C19 123.3(9)
C19 C18 C17 119.4(9)
C19 C18 H18 120.3
C17 C18 H18 120.3
C15 C14 C13 121.1(7)
C15 C14 H14 119.5
C13 C14 H14 119.5
C1 C2 C3 119.9(9)
C1 C2 H2 120.1
C3 C2 H2 120.1
O4 C26 O3 121.4(8)
O4 C26 C17 120.5(7)
O3 C26 C17 118.0(6)
H5A O5 H5B 105(7)
C3 C4 C5 119.8(8)
C3 C4 H4 120.1
C5 C4 H4 120.1
C22 C23 C24 122.0(11)
C22 C23 H23 119.0
C24 C23 H23 119.0
C24 C25 C20 120.7(10)
C24 C25 H25 119.6
C20 C25 H25 119.6
C18 C19 C20 120.4(8)
C18 C19 H19 119.8
C20 C19 H19 119.8
C25 C24 C23 119.8(10)
C25 C24 H24 120.1
C23 C24 H24 120.1

loop_
_geom_bond_atom_site_label_1
_geom_bond_atom_site_label_2
_geom_bond_distance
C15 C14 1.340(12)
C15 C10 1.416(10)
C15 H15 0.9300
Bi O1 2.213(5)
Bi C1 2.237(7)
Bi O3 2.241(4)
Bi N1 2.610(5)
Bi N2 2.619(5)
O1 C16 1.283(7)
N1 C7 1.321(8)
N1 C11 1.381(8)
C6 C5 1.397(10)
C6 C1 1.407(10)
C6 H6 0.9300
O3 C26 1.295(8)
C21 N2 1.370(9)
C21 C20 1.401(10)
C21 C22 1.414(11)
N2 C17 1.330(9)
C8 C9 1.354(10)
C8 C7 1.391(9)
C8 H8 0.9300
O4 C26 1.221(9)
C11 C12 1.382(10)
C11 C10 1.409(9)
C12 C13 1.371(10)
C12 H12 0.9300
C7 C16 1.519(9)
C9 C10 1.400(10)
C9 H9 0.9300
C17 C18 1.409(10)
C17 C26 1.497(11)
C13 C14 1.413(11)
C13 H13 0.9300
C1 C2 1.358(10)
C16 O2 1.216(8)
C22 C23 1.344(12)
C22 H22 0.9300
C5 C4 1.359(12)
C5 H5 0.9300
C3 C4 1.345(13)
C3 C2 1.386(12)
C3 H3 0.9300
C20 C25 1.404(13)
C20 C19 1.411(14)
C18 C19 1.342(13)
C18 H18 0.9300
C14 H14 0.9300
C2 H2 0.9300
O5 H5A 0.83(5)
O5 H5B 0.85(5)
C4 H4 0.9300
C23 C24 1.385(15)
C23 H23 0.9300
C25 C24 1.358(15)
C25 H25 0.9300
C19 H19 0.9300
C24 H24 0.9300

loop_
_geom_hbond_atom_site_label_D
_geom_hbond_atom_site_label_H
_geom_hbond_atom_site_label_A
_geom_hbond_distance_DH
_geom_hbond_distance_HA
_geom_hbond_distance_DA
_geom_hbond_angle_DHA
_geom_hbond_site_symmetry_A
O5 H5B O2 0.85(5) 2.79(13) 2.883(9) 88(9) 2_546
O5 H5A O4 0.83(5) 2.50(10) 3.032(10) 123(9) 3_566
